data_4083131
loop_
_publ_author_name
'Forrest, William P.'
'Axtell, Jonathan C.'
'Schrock, Richard R.'

_publ_section_title
;
 Tungsten Oxo Alkylidene Complexes as Initiators for the Stereoregular
 Polymerization of 2,3-Dicarbomethoxynorbornadiene
;
_journal_issue 9
_journal_name_full Organometallics
_journal_page_first 2313
_journal_paper_doi 10.1021/om5002364
_journal_volume 33
_journal_year 2014
_chemical_formula_sum 'C83.17 H71.66 O3 W'
_chemical_formula_weight 1302.95
_chemical_name_systematic
; 
 ? 
;
_space_group_crystal_system triclinic
_space_group_IT_number 2
_space_group_name_Hall '-P 1'
_space_group_name_H-M_alt 'P -1'
_symmetry_space_group_name_Hall '-P 1'
_symmetry_space_group_name_H-M 'P -1'
_atom_sites_solution_hydrogens mixed
_atom_sites_solution_primary direct
_atom_sites_solution_secondary difmap
_audit_creation_method SHELXL-2014
_cell_angle_alpha 89.389(2)
_cell_angle_beta 72.787(2)
_cell_angle_gamma 72.405(2)
_cell_formula_units_Z 2
_cell_length_a 13.0951(13)
_cell_length_b 13.5357(13)
_cell_length_c 20.0552(19)
_cell_measurement_reflns_used 9758
_cell_measurement_temperature 100(2)
_cell_measurement_theta_max 28.88
_cell_measurement_theta_min 2.29
_cell_volume 3224.6(5)
_computing_cell_refinement 'SAINT 7.46A (Bruker-AXS, 2011)'
_computing_data_collection 'APEX2 v2011.4.0 (Bruker-AXS, 2011)'
_computing_data_reduction 'SAINT 7.46A (Bruker-AXS, 2011)'
_computing_molecular_graphics 'Bruker SHELXTL'
_computing_publication_material 'Bruker SHELXTL'
_computing_structure_refinement 'SHELXL-2014 (Sheldrick, 2014)'
_computing_structure_solution 'SHELXS-97 (Sheldrick, 2008)'
_diffrn_ambient_temperature 100(2)
_diffrn_detector_area_resol_mean 8.3
_diffrn_measured_fraction_theta_full 1.000
_diffrn_measured_fraction_theta_max 0.998
_diffrn_measurement_device_type 'Bruker Smart APEX CCD'
_diffrn_measurement_method '\f and \w scans'
_diffrn_radiation_type MoK\a
_diffrn_radiation_wavelength 0.71073
_diffrn_reflns_av_R_equivalents 0.0620
_diffrn_reflns_av_unetI/netI 0.0599
_diffrn_reflns_Laue_measured_fraction_full 1.000
_diffrn_reflns_Laue_measured_fraction_max 0.998
_diffrn_reflns_limit_h_max 18
_diffrn_reflns_limit_h_min -18
_diffrn_reflns_limit_k_max 18
_diffrn_reflns_limit_k_min -18
_diffrn_reflns_limit_l_max 27
_diffrn_reflns_limit_l_min -27
_diffrn_reflns_number 80555
_diffrn_reflns_point_group_measured_fraction_full 1.000
_diffrn_reflns_point_group_measured_fraction_max 0.998
_diffrn_reflns_theta_full 25.242
_diffrn_reflns_theta_max 29.573
_diffrn_reflns_theta_min 1.067
_diffrn_source 'fine-focus sealed tube, graphite'
_exptl_absorpt_coefficient_mu 1.842
_exptl_absorpt_correction_T_max 0.7461
_exptl_absorpt_correction_T_min 0.6459
_exptl_absorpt_correction_type multi-scan
_exptl_absorpt_process_details 'SADABS (Sheldrick, 2009)'
_exptl_crystal_colour yellow
_exptl_crystal_density_diffrn 1.342
_exptl_crystal_density_method 'not measured'
_exptl_crystal_description block
_exptl_crystal_F_000 1337
_exptl_crystal_size_max 0.180
_exptl_crystal_size_mid 0.110
_exptl_crystal_size_min 0.070
_refine_diff_density_max 1.586
_refine_diff_density_min -1.380
_refine_diff_density_rms 0.123
_refine_ls_extinction_method none
_refine_ls_goodness_of_fit_ref 1.044
_refine_ls_hydrogen_treatment mixed
_refine_ls_matrix_type full
_refine_ls_number_parameters 845
_refine_ls_number_reflns 18039
_refine_ls_number_restraints 370
_refine_ls_restrained_S_all 1.045
_refine_ls_R_factor_all 0.0622
_refine_ls_R_factor_gt 0.0423
_refine_ls_shift/su_max 0.003
_refine_ls_shift/su_mean 0.000
_refine_ls_structure_factor_coef Fsqd
_refine_ls_weighting_details 'w=1/[\s^2^(Fo^2^)+(0.0421P)^2^+3.6201P] where P=(Fo^2^+2Fc^2^)/3'
_refine_ls_weighting_scheme calc
_refine_ls_wR_factor_gt 0.0893
_refine_ls_wR_factor_ref 0.0969
_reflns_Friedel_coverage 0.000
_reflns_number_gt 14542
_reflns_number_total 18039
_reflns_threshold_expression 'I > 2\s(I)'
_cod_data_source_file om5002364_si_003.cif
_cod_data_source_block 14019
_cod_depositor_comments 'Adding full bibliography for 4083131.cif.'
_cod_database_code 4083131
_shelx_space_group_comment
; 
The symmetry employed for this shelxl refinement is uniquely defined 
by the following loop, which should always be used as a source of 
symmetry information in preference to the above space-group names. 
They are only intended as comments. 
;
_shelx_estimated_absorpt_t_min 0.733
_shelx_estimated_absorpt_t_max 0.882
_shelxl_version_number 2014-3

loop_
_space_group_symop_operation_xyz
'x, y, z'
'-x, -y, -z'

loop_
_atom_site_label
_atom_site_type_symbol
_atom_site_fract_x
_atom_site_fract_y
_atom_site_fract_z
_atom_site_U_iso_or_equiv
_atom_site_adp_type
_atom_site_occupancy
_atom_site_site_symmetry_order
_atom_site_calc_flag
_atom_site_refinement_flags_posn
_atom_site_refinement_flags_adp
_atom_site_refinement_flags_occupancy
_atom_site_disorder_assembly
_atom_site_disorder_group
O3 O 0.4585(2) 0.70622(19) 0.20968(14) 0.0302(6) Uani 1 1 d . . . . .
W1 W 0.58261(2) 0.62501(2) 0.21479(2) 0.02056(4) Uani 1 1 d . . . . .
C1 C 0.6817(3) 0.6255(3) 0.12457(19) 0.0263(7) Uani 1 1 d D . . . .
H1 H 0.749(2) 0.573(2) 0.125(2) 0.032 Uiso 1 1 d D U . . .
C2 C 0.6844(3) 0.6776(3) 0.05712(19) 0.0295(8) Uani 1 1 d . . . . .
C3 C 0.7250(5) 0.5910(3) -0.0030(2) 0.0482(12) Uani 1 1 d . . . . .
H3A H 0.8015 0.5471 -0.0065 0.072 Uiso 1 1 calc R U . . .
H3B H 0.7247 0.6224 -0.0472 0.072 Uiso 1 1 calc R U . . .
H3C H 0.6744 0.5484 0.0067 0.072 Uiso 1 1 calc R U . . .
C4 C 0.5670(4) 0.7494(4) 0.0602(2) 0.0426(10) Uani 1 1 d . . . . .
H4A H 0.5139 0.7093 0.0701 0.064 Uiso 1 1 calc R U . . .
H4B H 0.5700 0.7789 0.0151 0.064 Uiso 1 1 calc R U . . .
H4C H 0.5421 0.8057 0.0973 0.064 Uiso 1 1 calc R U . . .
C5 C 0.7658(3) 0.7423(3) 0.04438(19) 0.0273(7) Uani 1 1 d . . . . .
C6 C 0.8137(3) 0.7612(3) 0.0935(2) 0.0326(8) Uani 1 1 d . . . . .
H6 H 0.7975 0.7322 0.1373 0.039 Uiso 1 1 calc R U . . .
C7 C 0.8850(4) 0.8216(3) 0.0807(2) 0.0418(10) Uani 1 1 d . . . . .
H7 H 0.9185 0.8323 0.1149 0.050 Uiso 1 1 calc R U . . .
C8 C 0.9071(4) 0.8662(3) 0.0179(2) 0.0429(10) Uani 1 1 d . . . . .
H8 H 0.9545 0.9089 0.0092 0.051 Uiso 1 1 calc R U . . .
C9 C 0.8603(3) 0.8484(3) -0.0314(2) 0.0372(9) Uani 1 1 d . . . . .
H9 H 0.8760 0.8786 -0.0748 0.045 Uiso 1 1 calc R U . . .
C10 C 0.7902(3) 0.7868(3) -0.0190(2) 0.0326(8) Uani 1 1 d . . . . .
H10 H 0.7586 0.7749 -0.0539 0.039 Uiso 1 1 calc R U . . .
O1 O 0.60027(19) 0.48154(16) 0.22344(12) 0.0208(5) Uani 1 1 d . . . . .
C11 C 0.5360(3) 0.4179(2) 0.24689(17) 0.0191(6) Uani 1 1 d . . . . .
C12 C 0.5440(3) 0.3395(2) 0.19860(17) 0.0194(6) Uani 1 1 d . . . . .
C13 C 0.4796(3) 0.2727(2) 0.22209(17) 0.0205(6) Uani 1 1 d . . . . .
C14 C 0.4141(3) 0.2851(2) 0.29214(17) 0.0198(6) Uani 1 1 d . . . . .
H14 H 0.3727 0.2382 0.3082 0.024 Uiso 1 1 calc R U . . .
C15 C 0.4066(3) 0.3632(2) 0.33956(17) 0.0189(6) Uani 1 1 d . . . . .
C16 C 0.4676(3) 0.4329(2) 0.31606(16) 0.0186(6) Uani 1 1 d . . . . .
C21 C 0.6162(3) 0.3340(2) 0.12459(17) 0.0221(7) Uani 1 1 d . . . . .
C22 C 0.7313(3) 0.3144(3) 0.1104(2) 0.0315(8) Uani 1 1 d . . . . .
H22 H 0.7631 0.3047 0.1478 0.038 Uiso 1 1 calc R U . . .
C23 C 0.8004(4) 0.3087(3) 0.0423(2) 0.0400(10) Uani 1 1 d . . . . .
H23 H 0.8792 0.2940 0.0331 0.048 Uiso 1 1 calc R U . . .
C24 C 0.7547(4) 0.3245(3) -0.0120(2) 0.0430(10) Uani 1 1 d . . . . .
H24 H 0.8018 0.3206 -0.0588 0.052 Uiso 1 1 calc R U . . .
C25 C 0.6404(4) 0.3458(4) 0.0016(2) 0.0423(10) Uani 1 1 d . . . . .
H25 H 0.6088 0.3576 -0.0358 0.051 Uiso 1 1 calc R U . . .
C26 C 0.5705(3) 0.3503(3) 0.07011(19) 0.0316(8) Uani 1 1 d . . . . .
H26 H 0.4918 0.3646 0.0791 0.038 Uiso 1 1 calc R U . . .
C31 C 0.4758(3) 0.1897(3) 0.17586(18) 0.0274(8) Uani 1 1 d . . . . .
C32 C 0.3718(4) 0.1818(3) 0.1764(2) 0.0332(9) Uani 1 1 d . . . . .
H32 H 0.3048 0.2316 0.2047 0.040 Uiso 1 1 calc R U . . .
C33 C 0.3639(5) 0.1031(3) 0.1365(2) 0.0458(12) Uani 1 1 d . . . . .
H33 H 0.2924 0.0985 0.1379 0.055 Uiso 1 1 calc R U . . .
C34 C 0.4606(5) 0.0320(3) 0.0952(2) 0.0540(14) Uani 1 1 d . . . . .
H34 H 0.4558 -0.0219 0.0676 0.065 Uiso 1 1 calc R U . . .
C35 C 0.5638(5) 0.0375(3) 0.0931(2) 0.0492(12) Uani 1 1 d . . . . .
H35 H 0.6297 -0.0125 0.0640 0.059 Uiso 1 1 calc R U . . .
C36 C 0.5736(4) 0.1162(3) 0.1336(2) 0.0361(9) Uani 1 1 d . . . . .
H36 H 0.6456 0.1194 0.1323 0.043 Uiso 1 1 calc R U . . .
C41 C 0.3347(3) 0.3674(3) 0.41369(17) 0.0217(7) Uani 1 1 d . . . . .
C42 C 0.3487(3) 0.2763(3) 0.44825(18) 0.0264(7) Uani 1 1 d . . . . .
H42 H 0.4056 0.2140 0.4254 0.032 Uiso 1 1 calc R U . . .
C43 C 0.2801(3) 0.2764(3) 0.5156(2) 0.0368(9) Uani 1 1 d . . . . .
H43 H 0.2895 0.2139 0.5384 0.044 Uiso 1 1 calc R U . . .
C44 C 0.1987(4) 0.3656(4) 0.5496(2) 0.0502(12) Uani 1 1 d . . . . .
H44 H 0.1522 0.3650 0.5959 0.060 Uiso 1 1 calc R U . . .
C45 C 0.1841(4) 0.4570(3) 0.5165(2) 0.0489(12) Uani 1 1 d . . . . .
H45 H 0.1276 0.5191 0.5402 0.059 Uiso 1 1 calc R U . . .
C46 C 0.2523(3) 0.4577(3) 0.44877(19) 0.0323(8) Uani 1 1 d . . . . .
H46 H 0.2424 0.5205 0.4263 0.039 Uiso 1 1 calc R U . . .
C51 C 0.4641(3) 0.5221(2) 0.36111(16) 0.0201(6) Uani 1 1 d . . . . .
C52 C 0.5345(3) 0.5079(3) 0.40254(17) 0.0244(7) Uani 1 1 d . . . . .
H52 H 0.5832 0.4402 0.4040 0.029 Uiso 1 1 calc R U . . .
C53 C 0.5348(3) 0.5916(3) 0.44201(18) 0.0304(8) Uani 1 1 d . . . . .
H53 H 0.5835 0.5809 0.4702 0.036 Uiso 1 1 calc R U . . .
C54 C 0.4645(3) 0.6903(3) 0.44028(18) 0.0304(8) Uani 1 1 d . . . . .
H54 H 0.4647 0.7474 0.4673 0.036 Uiso 1 1 calc R U . . .
C55 C 0.3942(3) 0.7057(3) 0.3993(2) 0.0306(8) Uani 1 1 d . . . . .
H55 H 0.3462 0.7736 0.3979 0.037 Uiso 1 1 calc R U . . .
C56 C 0.3929(3) 0.6222(2) 0.35987(18) 0.0253(7) Uani 1 1 d . . . . .
H56 H 0.3436 0.6333 0.3321 0.030 Uiso 1 1 calc R U . . .
O2 O 0.63329(18) 0.68446(16) 0.27948(12) 0.0207(5) Uani 1 1 d . . . . .
C61 C 0.7165(3) 0.7246(2) 0.28202(16) 0.0181(6) Uani 1 1 d . . . . .
C62 C 0.8283(3) 0.6601(2) 0.26299(16) 0.0183(6) Uani 1 1 d . . . . .
C63 C 0.9110(3) 0.7029(2) 0.26958(16) 0.0189(6) Uani 1 1 d . . . . .
C64 C 0.8788(3) 0.8070(2) 0.29364(16) 0.0191(6) Uani 1 1 d . . . . .
H64 H 0.9350 0.8356 0.2972 0.023 Uiso 1 1 calc R U . . .
C65 C 0.7675(3) 0.8709(2) 0.31267(16) 0.0174(6) Uani 1 1 d . . . . .
C66 C 0.6838(3) 0.8295(2) 0.30694(16) 0.0175(6) Uani 1 1 d . . . . .
C71 C 0.8595(3) 0.5487(2) 0.23748(17) 0.0202(6) Uani 1 1 d . . . . .
C72 C 0.8162(3) 0.4795(3) 0.2796(2) 0.0273(7) Uani 1 1 d . . . . .
H72 H 0.7604 0.5046 0.3236 0.033 Uiso 1 1 calc R U . . .
C73 C 0.8538(3) 0.3741(3) 0.2580(2) 0.0349(9) Uani 1 1 d . . . . .
H73 H 0.8241 0.3273 0.2873 0.042 Uiso 1 1 calc R U . . .
C74 C 0.9343(3) 0.3370(3) 0.1938(2) 0.0387(10) Uani 1 1 d . . . . .
H74 H 0.9613 0.2646 0.1797 0.046 Uiso 1 1 calc R U . . .
C75 C 0.9755(3) 0.4052(3) 0.1499(2) 0.0328(8) Uani 1 1 d . . . . .
H75 H 1.0287 0.3799 0.1051 0.039 Uiso 1 1 calc R U . . .
C76 C 0.9389(3) 0.5109(3) 0.17171(18) 0.0250(7) Uani 1 1 d . . . . .
H76 H 0.9679 0.5575 0.1419 0.030 Uiso 1 1 calc R U . . .
C81 C 1.0320(3) 0.6412(2) 0.25350(17) 0.0192(6) Uani 1 1 d . . . . .
C82 C 1.0664(3) 0.5436(3) 0.2790(2) 0.0275(7) Uani 1 1 d . . . . .
H82 H 1.0114 0.5143 0.3057 0.033 Uiso 1 1 calc R U . . .
C83 C 1.1788(3) 0.4902(3) 0.2659(2) 0.0333(8) Uani 1 1 d . . . . .
H83 H 1.2010 0.4243 0.2836 0.040 Uiso 1 1 calc R U . . .
C84 C 1.2600(3) 0.5320(3) 0.2268(2) 0.0338(9) Uani 1 1 d . . . . .
H84 H 1.3377 0.4943 0.2167 0.041 Uiso 1 1 calc R U . . .
C85 C 1.2274(3) 0.6283(3) 0.20276(19) 0.0292(8) Uani 1 1 d . . . . .
H85 H 1.2829 0.6578 0.1772 0.035 Uiso 1 1 calc R U . . .
C86 C 1.1148(3) 0.6827(3) 0.21533(17) 0.0232(7) Uani 1 1 d . . . . .
H86 H 1.0935 0.7488 0.1978 0.028 Uiso 1 1 calc R U . . .
C91 C 0.7425(3) 0.9810(2) 0.33975(17) 0.0194(6) Uani 1 1 d . . . . .
C92 C 0.6825(3) 1.0651(2) 0.31221(19) 0.0239(7) Uani 1 1 d . . . . .
H92 H 0.6510 1.0537 0.2771 0.029 Uiso 1 1 calc R U . . .
C93 C 0.6681(3) 1.1663(3) 0.3356(2) 0.0300(8) Uani 1 1 d . . . . .
H93 H 0.6292 1.2234 0.3152 0.036 Uiso 1 1 calc R U . . .
C94 C 0.7098(3) 1.1841(3) 0.3881(2) 0.0322(8) Uani 1 1 d . . . . .
H94 H 0.6987 1.2533 0.4044 0.039 Uiso 1 1 calc R U . . .
C95 C 0.7675(3) 1.1017(3) 0.4169(2) 0.0337(8) Uani 1 1 d . . . . .
H95 H 0.7958 1.1141 0.4534 0.040 Uiso 1 1 calc R U . . .
C96 C 0.7847(3) 1.0000(3) 0.39284(18) 0.0261(7) Uani 1 1 d . . . . .
H96 H 0.8255 0.9433 0.4127 0.031 Uiso 1 1 calc R U . . .
C101 C 0.5622(3) 0.8934(2) 0.32943(17) 0.0192(6) Uani 1 1 d . . . . .
C102 C 0.5067(3) 0.9309(3) 0.39929(18) 0.0248(7) Uani 1 1 d . . . . .
H102 H 0.5464 0.9153 0.4328 0.030 Uiso 1 1 calc R U . . .
C103 C 0.3940(3) 0.9907(3) 0.4206(2) 0.0326(9) Uani 1 1 d . . . . .
H103 H 0.3567 1.0152 0.4685 0.039 Uiso 1 1 calc R U . . .
C104 C 0.3367(3) 1.0144(3) 0.3723(2) 0.0355(9) Uani 1 1 d . . . . .
H104 H 0.2595 1.0552 0.3870 0.043 Uiso 1 1 calc R U . . .
C105 C 0.3904(3) 0.9794(3) 0.3027(2) 0.0343(9) Uani 1 1 d . . . . .
H105 H 0.3505 0.9968 0.2695 0.041 Uiso 1 1 calc R U . . .
C106 C 0.5029(3) 0.9186(2) 0.28114(19) 0.0244(7) Uani 1 1 d . . . . .
H106 H 0.5395 0.8942 0.2332 0.029 Uiso 1 1 calc R U . . .
C10S C 1.0921(4) -0.0543(4) 0.8407(3) 0.0533(12) Uani 1 1 d D U . . .
H10A H 1.1359 -0.1148 0.8067 0.080 Uiso 1 1 calc R U . . .
H10B H 1.0767 -0.0772 0.8882 0.080 Uiso 1 1 calc R U . . .
H10C H 1.1349 -0.0052 0.8366 0.080 Uiso 1 1 calc R U . . .
C11S C 0.9830(3) -0.0021(3) 0.8265(2) 0.0407(9) Uani 1 1 d D U . . .
C12S C 0.8914(3) 0.0629(3) 0.8776(2) 0.0444(10) Uani 1 1 d D U . . .
H12S H 0.8980 0.0759 0.9224 0.053 Uiso 1 1 calc R U . . .
C13S C 0.7897(4) 0.1096(3) 0.8644(3) 0.0510(11) Uani 1 1 d D U . . .
H13S H 0.7267 0.1520 0.9004 0.061 Uiso 1 1 calc R U . . .
C14S C 0.7806(4) 0.0944(4) 0.7998(3) 0.0596(13) Uani 1 1 d D U . . .
H14S H 0.7120 0.1277 0.7903 0.071 Uiso 1 1 calc R U . . .
C15S C 0.8700(4) 0.0315(4) 0.7488(3) 0.0614(13) Uani 1 1 d D U . . .
H15S H 0.8634 0.0205 0.7038 0.074 Uiso 1 1 calc R U . . .
C16S C 0.9713(4) -0.0170(3) 0.7621(2) 0.0496(11) Uani 1 1 d D U . . .
H16S H 1.0329 -0.0609 0.7261 0.060 Uiso 1 1 calc R U . . .
C20S C 1.0749(10) 0.2612(11) 0.3832(6) 0.099(4) Uani 0.585(6) 1 d D U P A 1
H20A H 1.1567 0.2368 0.3738 0.149 Uiso 0.585(6) 1 calc R U P A 1
H20B H 1.0491 0.3371 0.3828 0.149 Uiso 0.585(6) 1 calc R U P A 1
H20C H 1.0554 0.2294 0.3470 0.149 Uiso 0.585(6) 1 calc R U P A 1
C21S C 1.0190(8) 0.2313(7) 0.4536(5) 0.067(2) Uani 0.585(6) 1 d D U P A 1
C22S C 0.9962(9) 0.2945(8) 0.5129(6) 0.100(3) Uani 0.585(6) 1 d D U P A 1
H22S H 1.0156 0.3570 0.5082 0.120 Uiso 0.585(6) 1 calc R U P A 1
C23S C 0.9457(11) 0.2700(9) 0.5791(6) 0.102(3) Uani 0.585(6) 1 d D U P A 1
H23S H 0.9339 0.3137 0.6192 0.123 Uiso 0.585(6) 1 calc R U P A 1
C24S C 0.9132(11) 0.1839(9) 0.5865(6) 0.087(3) Uani 0.585(6) 1 d D U P A 1
H24S H 0.8681 0.1722 0.6307 0.104 Uiso 0.585(6) 1 calc R U P A 1
C25S C 0.9452(8) 0.1148(8) 0.5307(5) 0.083(3) Uani 0.585(6) 1 d D U P A 1
H25S H 0.9330 0.0491 0.5369 0.099 Uiso 0.585(6) 1 calc R U P A 1
C26S C 0.9964(7) 0.1392(7) 0.4637(5) 0.072(2) Uani 0.585(6) 1 d D U P A 1
H26S H 1.0157 0.0909 0.4245 0.086 Uiso 0.585(6) 1 calc R U P A 1
C1X C 0.9266(14) 0.2208(14) 0.5928(8) 0.067(4) Uani 0.415(6) 1 d D U P A 2
H1X1 H 0.8507 0.2470 0.6262 0.100 Uiso 0.415(6) 1 calc R U P A 2
H1X2 H 0.9537 0.1447 0.5911 0.100 Uiso 0.415(6) 1 calc R U P A 2
H1X3 H 0.9773 0.2496 0.6078 0.100 Uiso 0.415(6) 1 calc R U P A 2
C2X C 0.9239(11) 0.2518(14) 0.5243(7) 0.089(3) Uani 0.415(6) 1 d D U P A 2
H2X1 H 0.8920 0.3286 0.5292 0.107 Uiso 0.415(6) 1 calc R U P A 2
H2X2 H 0.8685 0.2246 0.5126 0.107 Uiso 0.415(6) 1 calc R U P A 2
C3X C 1.0247(16) 0.2247(16) 0.4623(7) 0.083(4) Uani 0.415(6) 1 d D U P A 2
H3X1 H 1.0553 0.1479 0.4544 0.099 Uiso 0.415(6) 1 calc R U P A 2
H3X2 H 1.0821 0.2497 0.4731 0.099 Uiso 0.415(6) 1 calc R U P A 2
C4X C 1.0092(14) 0.2662(17) 0.3957(8) 0.105(5) Uani 0.415(6) 1 d D U P A 2
H4X1 H 0.9499 0.2421 0.3866 0.127 Uiso 0.415(6) 1 calc R U P A 2
H4X2 H 0.9782 0.3428 0.4047 0.127 Uiso 0.415(6) 1 calc R U P A 2
C5X C 1.1002(11) 0.2443(11) 0.3319(8) 0.067(4) Uani 0.415(6) 1 d D U P A 2
H5X1 H 1.0731 0.2784 0.2943 0.101 Uiso 0.415(6) 1 calc R U P A 2
H5X2 H 1.1593 0.2704 0.3380 0.101 Uiso 0.415(6) 1 calc R U P A 2
H5X3 H 1.1308 0.1690 0.3197 0.101 Uiso 0.415(6) 1 calc R U P A 2

loop_
_atom_site_aniso_label
_atom_site_aniso_U_11
_atom_site_aniso_U_22
_atom_site_aniso_U_33
_atom_site_aniso_U_23
_atom_site_aniso_U_13
_atom_site_aniso_U_12
O3 0.0304(14) 0.0256(12) 0.0385(15) 0.0050(11) -0.0112(11) -0.0139(11)
W1 0.02000(7) 0.01636(6) 0.02589(7) 0.00208(5) -0.00519(5) -0.00829(5)
C1 0.0275(18) 0.0202(16) 0.0326(19) 0.0061(14) -0.0080(15) -0.0109(14)
C2 0.034(2) 0.0281(18) 0.0290(19) 0.0069(15) -0.0104(16) -0.0133(16)
C3 0.080(4) 0.043(2) 0.034(2) 0.0101(19) -0.017(2) -0.038(2)
C4 0.040(2) 0.055(3) 0.046(2) 0.027(2) -0.023(2) -0.023(2)
C5 0.0250(18) 0.0200(16) 0.0307(19) 0.0067(14) -0.0031(14) -0.0037(13)
C6 0.033(2) 0.0336(19) 0.036(2) 0.0139(16) -0.0112(17) -0.0161(16)
C7 0.037(2) 0.043(2) 0.052(3) 0.015(2) -0.016(2) -0.0202(19)
C8 0.038(2) 0.037(2) 0.054(3) 0.015(2) -0.008(2) -0.0178(19)
C9 0.039(2) 0.0243(18) 0.038(2) 0.0109(16) 0.0013(18) -0.0082(16)
C10 0.036(2) 0.0251(17) 0.0286(19) 0.0009(15) -0.0043(16) -0.0041(16)
O1 0.0224(12) 0.0149(10) 0.0233(12) 0.0003(9) -0.0024(9) -0.0079(9)
C11 0.0165(15) 0.0152(14) 0.0229(16) -0.0002(12) -0.0044(12) -0.0026(12)
C12 0.0171(15) 0.0179(14) 0.0200(15) -0.0004(12) -0.0052(12) -0.0012(12)
C13 0.0231(16) 0.0159(14) 0.0239(16) 0.0022(12) -0.0113(13) -0.0041(12)
C14 0.0218(16) 0.0160(14) 0.0247(16) 0.0042(12) -0.0084(13) -0.0091(12)
C15 0.0173(15) 0.0160(14) 0.0227(16) 0.0027(12) -0.0067(12) -0.0039(12)
C16 0.0200(15) 0.0143(13) 0.0208(15) 0.0011(12) -0.0081(12) -0.0028(12)
C21 0.0259(17) 0.0171(14) 0.0215(16) -0.0027(12) -0.0045(13) -0.0066(13)
C22 0.0277(19) 0.0280(18) 0.0298(19) -0.0010(15) -0.0027(15) -0.0018(15)
C23 0.031(2) 0.040(2) 0.036(2) -0.0064(18) 0.0051(17) -0.0063(17)
C24 0.054(3) 0.045(2) 0.0233(19) -0.0058(17) 0.0051(18) -0.022(2)
C25 0.059(3) 0.052(3) 0.0241(19) -0.0004(18) -0.0117(19) -0.030(2)
C26 0.038(2) 0.035(2) 0.0250(18) 0.0002(15) -0.0084(16) -0.0171(17)
C31 0.046(2) 0.0198(16) 0.0219(17) 0.0055(13) -0.0145(16) -0.0137(15)
C32 0.054(2) 0.0276(18) 0.033(2) 0.0102(16) -0.0236(18) -0.0235(18)
C33 0.085(4) 0.036(2) 0.044(2) 0.018(2) -0.040(3) -0.039(2)
C34 0.114(5) 0.036(2) 0.035(2) 0.0105(19) -0.040(3) -0.041(3)
C35 0.086(4) 0.025(2) 0.030(2) -0.0049(16) -0.009(2) -0.014(2)
C36 0.053(3) 0.0220(17) 0.031(2) 0.0000(15) -0.0100(18) -0.0119(17)
C41 0.0219(16) 0.0226(16) 0.0200(16) 0.0028(13) -0.0053(13) -0.0072(13)
C42 0.0311(19) 0.0254(17) 0.0262(18) 0.0079(14) -0.0109(15) -0.0119(15)
C43 0.040(2) 0.041(2) 0.031(2) 0.0181(17) -0.0080(17) -0.0174(18)
C44 0.050(3) 0.049(3) 0.028(2) 0.0128(19) 0.0095(19) -0.003(2)
C45 0.043(3) 0.039(2) 0.038(2) 0.0055(19) 0.0100(19) 0.0037(19)
C46 0.031(2) 0.0292(18) 0.0286(19) 0.0062(15) -0.0010(15) -0.0060(16)
C51 0.0223(16) 0.0190(15) 0.0156(15) 0.0000(12) 0.0003(12) -0.0079(13)
C52 0.0327(19) 0.0199(15) 0.0203(16) 0.0020(13) -0.0065(14) -0.0095(14)
C53 0.046(2) 0.0308(18) 0.0183(16) 0.0018(14) -0.0083(15) -0.0189(17)
C54 0.042(2) 0.0269(18) 0.0209(17) -0.0067(14) 0.0019(15) -0.0203(16)
C55 0.0269(19) 0.0195(16) 0.034(2) -0.0054(14) 0.0028(15) -0.0031(14)
C56 0.0259(18) 0.0174(15) 0.0291(18) -0.0015(13) -0.0056(14) -0.0044(13)
O2 0.0171(11) 0.0175(10) 0.0262(12) -0.0002(9) -0.0034(9) -0.0066(9)
C61 0.0184(15) 0.0189(14) 0.0170(15) 0.0022(12) -0.0041(12) -0.0073(12)
C62 0.0206(15) 0.0153(14) 0.0179(15) 0.0017(12) -0.0034(12) -0.0065(12)
C63 0.0173(15) 0.0167(14) 0.0199(15) 0.0027(12) -0.0037(12) -0.0032(12)
C64 0.0167(15) 0.0188(14) 0.0214(16) 0.0021(12) -0.0038(12) -0.0072(12)
C65 0.0197(15) 0.0146(13) 0.0159(14) 0.0022(11) -0.0038(12) -0.0042(12)
C66 0.0171(15) 0.0168(14) 0.0167(14) 0.0019(11) -0.0031(12) -0.0045(12)
C71 0.0178(15) 0.0149(14) 0.0277(17) -0.0005(12) -0.0085(13) -0.0032(12)
C72 0.0209(17) 0.0198(16) 0.040(2) 0.0039(15) -0.0078(15) -0.0068(13)
C73 0.030(2) 0.0173(16) 0.060(3) 0.0075(17) -0.0150(19) -0.0105(15)
C74 0.031(2) 0.0179(16) 0.067(3) -0.0099(18) -0.017(2) -0.0048(15)
C75 0.0258(19) 0.0270(18) 0.039(2) -0.0130(16) -0.0055(16) -0.0020(15)
C76 0.0224(17) 0.0206(16) 0.0296(18) -0.0017(14) -0.0073(14) -0.0039(13)
C81 0.0182(15) 0.0164(14) 0.0211(16) -0.0017(12) -0.0061(12) -0.0025(12)
C82 0.0238(18) 0.0209(16) 0.037(2) 0.0025(15) -0.0121(15) -0.0040(14)
C83 0.033(2) 0.0218(17) 0.044(2) 0.0009(16) -0.0169(18) -0.0011(15)
C84 0.0208(18) 0.034(2) 0.040(2) -0.0083(17) -0.0130(16) 0.0041(15)
C85 0.0206(17) 0.036(2) 0.0283(18) -0.0033(15) -0.0044(14) -0.0086(15)
C86 0.0213(16) 0.0236(16) 0.0237(17) -0.0006(13) -0.0068(13) -0.0056(13)
C91 0.0157(15) 0.0167(14) 0.0227(16) 0.0000(12) -0.0002(12) -0.0060(12)
C92 0.0193(16) 0.0193(15) 0.0318(18) 0.0020(13) -0.0060(14) -0.0059(13)
C93 0.0233(18) 0.0149(15) 0.044(2) 0.0021(15) -0.0019(16) -0.0036(13)
C94 0.034(2) 0.0175(16) 0.036(2) -0.0087(15) 0.0024(16) -0.0076(15)
C95 0.043(2) 0.0311(19) 0.0284(19) -0.0059(15) -0.0083(17) -0.0162(17)
C96 0.0290(18) 0.0229(16) 0.0240(17) 0.0012(13) -0.0056(14) -0.0070(14)
C101 0.0162(15) 0.0148(14) 0.0264(17) 0.0022(12) -0.0041(12) -0.0068(12)
C102 0.0228(17) 0.0212(16) 0.0262(17) 0.0002(13) -0.0024(14) -0.0062(13)
C103 0.0261(19) 0.0233(17) 0.036(2) -0.0031(15) 0.0070(15) -0.0058(15)
C104 0.0183(18) 0.0183(16) 0.060(3) 0.0022(17) -0.0027(17) -0.0003(14)
C105 0.030(2) 0.0245(17) 0.056(3) 0.0092(17) -0.0218(19) -0.0108(15)
C106 0.0244(17) 0.0183(15) 0.0311(18) 0.0020(13) -0.0085(14) -0.0073(13)
C10S 0.048(3) 0.048(3) 0.052(3) 0.005(2) -0.005(2) -0.009(2)
C11S 0.037(2) 0.0275(18) 0.055(2) 0.0087(17) -0.0023(17) -0.0169(16)
C12S 0.045(2) 0.0270(19) 0.055(3) 0.0063(18) -0.0013(19) -0.0157(17)
C13S 0.039(2) 0.0235(19) 0.085(3) -0.002(2) -0.006(2) -0.0134(17)
C14S 0.050(3) 0.036(2) 0.100(4) -0.005(2) -0.028(3) -0.018(2)
C15S 0.061(3) 0.047(3) 0.082(3) -0.003(2) -0.025(3) -0.021(2)
C16S 0.045(2) 0.041(2) 0.060(3) 0.003(2) -0.004(2) -0.0213(19)
C20S 0.051(7) 0.102(9) 0.140(8) 0.017(7) -0.027(6) -0.020(7)
C21S 0.029(4) 0.054(4) 0.123(5) 0.003(4) -0.042(4) -0.002(3)
C22S 0.089(6) 0.066(5) 0.138(6) -0.011(5) -0.064(5) 0.014(5)
C23S 0.096(7) 0.095(7) 0.125(6) -0.012(5) -0.080(5) 0.003(5)
C24S 0.060(6) 0.102(7) 0.098(6) -0.013(5) -0.055(5) 0.005(5)
C25S 0.054(5) 0.107(6) 0.094(5) -0.008(4) -0.025(4) -0.033(5)
C26S 0.042(4) 0.075(5) 0.092(5) -0.024(4) -0.011(4) -0.017(4)
C1X 0.052(7) 0.078(11) 0.105(7) 0.012(6) -0.056(6) -0.038(7)
C2X 0.056(5) 0.096(7) 0.100(5) -0.006(5) -0.041(4) 0.013(5)
C3X 0.061(6) 0.066(7) 0.112(6) -0.002(5) -0.032(5) -0.003(6)
C4X 0.060(7) 0.119(10) 0.108(7) -0.004(6) -0.024(6) 0.013(8)
C5X 0.044(7) 0.053(7) 0.106(8) -0.001(6) -0.026(6) -0.012(5)

loop_
_atom_type_symbol
_atom_type_description
_atom_type_scat_dispersion_real
_atom_type_scat_dispersion_imag
_atom_type_scat_source
C C 0.0033 0.0016 'International Tables Vol C Tables 4.2.6.8 and 6.1.1.4'
H H 0.0000 0.0000 'International Tables Vol C Tables 4.2.6.8 and 6.1.1.4'
O O 0.0106 0.0060 'International Tables Vol C Tables 4.2.6.8 and 6.1.1.4'
W W -0.8490 6.8722 'International Tables Vol C Tables 4.2.6.8 and 6.1.1.4'

loop_
_geom_angle_atom_site_label_1
_geom_angle_atom_site_label_2
_geom_angle_atom_site_label_3
_geom_angle
O3 W1 C1 102.21(14)
O3 W1 O1 119.48(10)
C1 W1 O1 103.00(12)
O3 W1 O2 110.52(11)
C1 W1 O2 106.76(13)
O1 W1 O2 113.14(10)
C2 C1 W1 140.9(3)
C2 C1 H1 117(2)
W1 C1 H1 102(2)
C1 C2 C4 111.0(3)
C1 C2 C5 109.9(3)
C4 C2 C5 108.9(3)
C1 C2 C3 107.5(3)
C4 C2 C3 109.3(4)
C5 C2 C3 110.2(3)
C2 C3 H3A 109.5
C2 C3 H3B 109.5
H3A C3 H3B 109.5
C2 C3 H3C 109.5
H3A C3 H3C 109.5
H3B C3 H3C 109.5
C2 C4 H4A 109.5
C2 C4 H4B 109.5
H4A C4 H4B 109.5
C2 C4 H4C 109.5
H4A C4 H4C 109.5
H4B C4 H4C 109.5
C6 C5 C10 117.9(3)
C6 C5 C2 123.2(3)
C10 C5 C2 118.8(3)
C5 C6 C7 121.6(4)
C5 C6 H6 119.2
C7 C6 H6 119.2
C8 C7 C6 119.7(4)
C8 C7 H7 120.2
C6 C7 H7 120.2
C9 C8 C7 119.6(4)
C9 C8 H8 120.2
C7 C8 H8 120.2
C8 C9 C10 120.7(4)
C8 C9 H9 119.6
C10 C9 H9 119.6
C9 C10 C5 120.5(4)
C9 C10 H10 119.8
C5 C10 H10 119.8
C11 O1 W1 139.5(2)
O1 C11 C16 119.4(3)
O1 C11 C12 117.1(3)
C16 C11 C12 123.5(3)
C13 C12 C11 117.8(3)
C13 C12 C21 123.4(3)
C11 C12 C21 118.8(3)
C14 C13 C12 118.8(3)
C14 C13 C31 117.8(3)
C12 C13 C31 123.4(3)
C15 C14 C13 123.0(3)
C15 C14 H14 118.5
C13 C14 H14 118.5
C14 C15 C16 118.8(3)
C14 C15 C41 117.9(3)
C16 C15 C41 123.3(3)
C11 C16 C15 118.1(3)
C11 C16 C51 117.8(3)
C15 C16 C51 124.1(3)
C26 C21 C22 119.2(3)
C26 C21 C12 121.3(3)
C22 C21 C12 119.5(3)
C23 C22 C21 120.8(4)
C23 C22 H22 119.6
C21 C22 H22 119.6
C24 C23 C22 119.9(4)
C24 C23 H23 120.0
C22 C23 H23 120.0
C25 C24 C23 119.8(4)
C25 C24 H24 120.1
C23 C24 H24 120.1
C24 C25 C26 120.6(4)
C24 C25 H25 119.7
C26 C25 H25 119.7
C21 C26 C25 119.7(4)
C21 C26 H26 120.1
C25 C26 H26 120.1
C32 C31 C36 118.5(3)
C32 C31 C13 119.4(3)
C36 C31 C13 122.0(3)
C33 C32 C31 121.6(4)
C33 C32 H32 119.2
C31 C32 H32 119.2
C34 C33 C32 119.1(5)
C34 C33 H33 120.5
C32 C33 H33 120.5
C35 C34 C33 121.1(4)
C35 C34 H34 119.5
C33 C34 H34 119.5
C34 C35 C36 120.7(4)
C34 C35 H35 119.6
C36 C35 H35 119.6
C31 C36 C35 119.0(4)
C31 C36 H36 120.5
C35 C36 H36 120.5
C46 C41 C42 118.7(3)
C46 C41 C15 122.5(3)
C42 C41 C15 118.8(3)
C43 C42 C41 120.3(3)
C43 C42 H42 119.8
C41 C42 H42 119.8
C44 C43 C42 120.6(4)
C44 C43 H43 119.7
C42 C43 H43 119.7
C43 C44 C45 120.0(4)
C43 C44 H44 120.0
C45 C44 H44 120.0
C44 C45 C46 119.8(4)
C44 C45 H45 120.1
C46 C45 H45 120.1
C41 C46 C45 120.6(3)
C41 C46 H46 119.7
C45 C46 H46 119.7
C52 C51 C56 118.7(3)
C52 C51 C16 120.7(3)
C56 C51 C16 120.5(3)
C51 C52 C53 120.7(3)
C51 C52 H52 119.6
C53 C52 H52 119.6
C54 C53 C52 120.1(4)
C54 C53 H53 119.9
C52 C53 H53 119.9
C55 C54 C53 119.8(3)
C55 C54 H54 120.1
C53 C54 H54 120.1
C54 C55 C56 120.4(3)
C54 C55 H55 119.8
C56 C55 H55 119.8
C55 C56 C51 120.1(3)
C55 C56 H56 119.9
C51 C56 H56 119.9
C61 O2 W1 141.3(2)
O2 C61 C62 119.8(3)
O2 C61 C66 117.5(3)
C62 C61 C66 122.7(3)
C61 C62 C63 118.2(3)
C61 C62 C71 121.2(3)
C63 C62 C71 120.6(3)
C64 C63 C62 119.1(3)
C64 C63 C81 117.7(3)
C62 C63 C81 123.2(3)
C63 C64 C65 122.6(3)
C63 C64 H64 118.7
C65 C64 H64 118.7
C64 C65 C66 119.1(3)
C64 C65 C91 117.9(3)
C66 C65 C91 123.0(3)
C61 C66 C65 118.3(3)
C61 C66 C101 120.2(3)
C65 C66 C101 121.4(3)
C72 C71 C76 118.9(3)
C72 C71 C62 121.1(3)
C76 C71 C62 119.9(3)
C73 C72 C71 120.6(3)
C73 C72 H72 119.7
C71 C72 H72 119.7
C74 C73 C72 120.1(3)
C74 C73 H73 120.0
C72 C73 H73 120.0
C73 C74 C75 120.2(3)
C73 C74 H74 119.9
C75 C74 H74 119.9
C74 C75 C76 119.9(4)
C74 C75 H75 120.0
C76 C75 H75 120.0
C75 C76 C71 120.2(3)
C75 C76 H76 119.9
C71 C76 H76 119.9
C86 C81 C82 118.2(3)
C86 C81 C63 119.8(3)
C82 C81 C63 121.9(3)
C83 C82 C81 120.7(3)
C83 C82 H82 119.7
C81 C82 H82 119.7
C82 C83 C84 120.3(3)
C82 C83 H83 119.9
C84 C83 H83 119.9
C85 C84 C83 119.6(3)
C85 C84 H84 120.2
C83 C84 H84 120.2
C84 C85 C86 120.8(3)
C84 C85 H85 119.6
C86 C85 H85 119.6
C85 C86 C81 120.5(3)
C85 C86 H86 119.8
C81 C86 H86 119.8
C92 C91 C96 118.6(3)
C92 C91 C65 122.4(3)
C96 C91 C65 118.9(3)
C91 C92 C93 120.5(3)
C91 C92 H92 119.8
C93 C92 H92 119.8
C94 C93 C92 120.4(3)
C94 C93 H93 119.8
C92 C93 H93 119.8
C95 C94 C93 119.9(3)
C95 C94 H94 120.0
C93 C94 H94 120.0
C94 C95 C96 120.3(4)
C94 C95 H95 119.9
C96 C95 H95 119.9
C95 C96 C91 120.3(3)
C95 C96 H96 119.8
C91 C96 H96 119.8
C106 C101 C102 118.6(3)
C106 C101 C66 121.0(3)
C102 C101 C66 120.3(3)
C103 C102 C101 120.8(3)
C103 C102 H102 119.6
C101 C102 H102 119.6
C104 C103 C102 119.8(4)
C104 C103 H103 120.1
C102 C103 H103 120.1
C103 C104 C105 120.4(3)
C103 C104 H104 119.8
C105 C104 H104 119.8
C104 C105 C106 120.1(4)
C104 C105 H105 119.9
C106 C105 H105 119.9
C105 C106 C101 120.3(3)
C105 C106 H106 119.8
C101 C106 H106 119.8
C11S C10S H10A 109.5
C11S C10S H10B 109.5
H10A C10S H10B 109.5
C11S C10S H10C 109.5
H10A C10S H10C 109.5
H10B C10S H10C 109.5
C16S C11S C12S 117.9(4)
C16S C11S C10S 120.8(4)
C12S C11S C10S 121.3(4)
C11S C12S C13S 121.0(4)
C11S C12S H12S 119.5
C13S C12S H12S 119.5
C14S C13S C12S 119.9(4)
C14S C13S H13S 120.0
C12S C13S H13S 120.0
C13S C14S C15S 119.9(5)
C13S C14S H14S 120.1
C15S C14S H14S 120.1
C14S C15S C16S 120.5(5)
C14S C15S H15S 119.8
C16S C15S H15S 119.8
C11S C16S C15S 120.9(4)
C11S C16S H16S 119.6
C15S C16S H16S 119.6
C21S C20S H20A 109.5
C21S C20S H20B 109.5
H20A C20S H20B 109.5
C21S C20S H20C 109.5
H20A C20S H20C 109.5
H20B C20S H20C 109.5
C26S C21S C22S 116.5(8)
C26S C21S C20S 123.6(8)
C22S C21S C20S 119.8(8)
C21S C22S C23S 122.0(9)
C21S C22S H22S 119.0
C23S C22S H22S 119.0
C24S C23S C22S 119.8(9)
C24S C23S H23S 120.1
C22S C23S H23S 120.1
C25S C24S C23S 119.4(10)
C25S C24S H24S 120.3
C23S C24S H24S 120.3
C24S C25S C26S 120.3(9)
C24S C25S H25S 119.9
C26S C25S H25S 119.9
C21S C26S C25S 121.1(8)
C21S C26S H26S 119.4
C25S C26S H26S 119.4
C2X C1X H1X1 109.5
C2X C1X H1X2 109.5
H1X1 C1X H1X2 109.5
C2X C1X H1X3 109.5
H1X1 C1X H1X3 109.5
H1X2 C1X H1X3 109.5
C1X C2X C3X 123.1(13)
C1X C2X H2X1 106.6
C3X C2X H2X1 106.6
C1X C2X H2X2 106.6
C3X C2X H2X2 106.6
H2X1 C2X H2X2 106.5
C2X C3X C4X 116.7(15)
C2X C3X H3X1 108.1
C4X C3X H3X1 108.1
C2X C3X H3X2 108.1
C4X C3X H3X2 108.1
H3X1 C3X H3X2 107.3
C5X C4X C3X 121.9(14)
C5X C4X H4X1 106.9
C3X C4X H4X1 106.9
C5X C4X H4X2 106.9
C3X C4X H4X2 106.9
H4X1 C4X H4X2 106.7
C4X C5X H5X1 109.5
C4X C5X H5X2 109.5
H5X1 C5X H5X2 109.5
C4X C5X H5X3 109.5
H5X1 C5X H5X3 109.5
H5X2 C5X H5X3 109.5

loop_
_geom_bond_atom_site_label_1
_geom_bond_atom_site_label_2
_geom_bond_distance
O3 W1 1.696(3)
W1 C1 1.890(4)
W1 O1 1.897(2)
W1 O2 1.904(2)
C1 C2 1.515(5)
C1 H1 0.955(18)
C2 C4 1.534(5)
C2 C5 1.538(5)
C2 C3 1.544(6)
C3 H3A 0.9800
C3 H3B 0.9800
C3 H3C 0.9800
C4 H4A 0.9800
C4 H4B 0.9800
C4 H4C 0.9800
C5 C6 1.377(5)
C5 C10 1.393(5)
C6 C7 1.386(5)
C6 H6 0.9500
C7 C8 1.379(6)
C7 H7 0.9500
C8 C9 1.366(6)
C8 H8 0.9500
C9 C10 1.386(5)
C9 H9 0.9500
C10 H10 0.9500
O1 C11 1.366(4)
C11 C16 1.389(4)
C11 C12 1.404(4)
C12 C13 1.403(4)
C12 C21 1.494(4)
C13 C14 1.393(4)
C13 C31 1.485(5)
C14 C15 1.391(4)
C14 H14 0.9500
C15 C16 1.404(4)
C15 C41 1.497(4)
C16 C51 1.497(4)
C21 C26 1.380(5)
C21 C22 1.389(5)
C22 C23 1.385(5)
C22 H22 0.9500
C23 C24 1.377(6)
C23 H23 0.9500
C24 C25 1.377(6)
C24 H24 0.9500
C25 C26 1.397(5)
C25 H25 0.9500
C26 H26 0.9500
C31 C32 1.395(5)
C31 C36 1.398(5)
C32 C33 1.384(5)
C32 H32 0.9500
C33 C34 1.370(7)
C33 H33 0.9500
C34 C35 1.363(7)
C34 H34 0.9500
C35 C36 1.405(6)
C35 H35 0.9500
C36 H36 0.9500
C41 C46 1.387(5)
C41 C42 1.399(4)
C42 C43 1.383(5)
C42 H42 0.9500
C43 C44 1.367(6)
C43 H43 0.9500
C44 C45 1.386(6)
C44 H44 0.9500
C45 C46 1.390(5)
C45 H45 0.9500
C46 H46 0.9500
C51 C52 1.386(5)
C51 C56 1.398(4)
C52 C53 1.391(5)
C52 H52 0.9500
C53 C54 1.381(5)
C53 H53 0.9500
C54 C55 1.376(6)
C54 H54 0.9500
C55 C56 1.393(5)
C55 H55 0.9500
C56 H56 0.9500
O2 C61 1.369(4)
C61 C62 1.398(4)
C61 C66 1.405(4)
C62 C63 1.412(4)
C62 C71 1.490(4)
C63 C64 1.390(4)
C63 C81 1.488(4)
C64 C65 1.390(4)
C64 H64 0.9500
C65 C66 1.405(4)
C65 C91 1.496(4)
C66 C101 1.496(4)
C71 C72 1.391(4)
C71 C76 1.401(5)
C72 C73 1.389(5)
C72 H72 0.9500
C73 C74 1.383(6)
C73 H73 0.9500
C74 C75 1.386(6)
C74 H74 0.9500
C75 C76 1.394(5)
C75 H75 0.9500
C76 H76 0.9500
C81 C86 1.394(4)
C81 C82 1.403(4)
C82 C83 1.375(5)
C82 H82 0.9500
C83 C84 1.388(6)
C83 H83 0.9500
C84 C85 1.373(5)
C84 H84 0.9500
C85 C86 1.381(5)
C85 H85 0.9500
C86 H86 0.9500
C91 C92 1.386(4)
C91 C96 1.395(5)
C92 C93 1.391(5)
C92 H92 0.9500
C93 C94 1.374(6)
C93 H93 0.9500
C94 C95 1.372(5)
C94 H94 0.9500
C95 C96 1.393(5)
C95 H95 0.9500
C96 H96 0.9500
C101 C106 1.391(5)
C101 C102 1.392(5)
C102 C103 1.389(5)
C102 H102 0.9500
C103 C104 1.372(6)
C103 H103 0.9500
C104 C105 1.378(6)
C104 H104 0.9500
C105 C106 1.390(5)
C105 H105 0.9500
C106 H106 0.9500
C10S C11S 1.499(6)
C10S H10A 0.9800
C10S H10B 0.9800
C10S H10C 0.9800
C11S C16S 1.368(5)
C11S C12S 1.385(5)
C12S C13S 1.393(5)
C12S H12S 0.9500
C13S C14S 1.358(6)
C13S H13S 0.9500
C14S C15S 1.360(6)
C14S H14S 0.9500
C15S C16S 1.393(6)
C15S H15S 0.9500
C16S H16S 0.9500
C20S C21S 1.499(10)
C20S H20A 0.9800
C20S H20B 0.9800
C20S H20C 0.9800
C21S C26S 1.366(8)
C21S C22S 1.375(8)
C22S C23S 1.383(8)
C22S H22S 0.9500
C23S C24S 1.349(8)
C23S H23S 0.9500
C24S C25S 1.345(8)
C24S H24S 0.9500
C25S C26S 1.399(8)
C25S H25S 0.9500
C26S H26S 0.9500
C1X C2X 1.440(14)
C1X H1X1 0.9800
C1X H1X2 0.9800
C1X H1X3 0.9800
C2X C3X 1.472(15)
C2X H2X1 0.9900
C2X H2X2 0.9900
C3X C4X 1.489(15)
C3X H3X1 0.9900
C3X H3X2 0.9900
C4X C5X 1.426(13)
C4X H4X1 0.9900
C4X H4X2 0.9900
C5X H5X1 0.9800
C5X H5X2 0.9800
C5X H5X3 0.9800
